data_1531958
loop_
_publ_author_name
'Obbade, S.'
'Abraham, F.'
'Dion, C.'
'Bekaert, E.'
'Saadi, M.'
'Yagoubi, S.'

_publ_section_title
;
 Synthesis and crystal structure of new uranyl tungstates M2 (U O2) (W2
 O8) (M = Na, K), M2 (U O2)2 (W O5) O (M = K, Rb) and Na10 (U O2)8 (W5
 O20) O8
;
_journal_name_full 'Journal of Solid State Chemistry'
_journal_page_first 305
_journal_page_last 318
_journal_volume 172
_journal_year 2003
_chemical_formula_sum 'K2 O10 U2 W'
_chemical_name_systematic 'K2 (U O2)2 (W O5) O'
_space_group_IT_number 14
_symmetry_space_group_name_Hall '-P 2yn'
_symmetry_space_group_name_H-M 'P 1 21/n 1'
_cell_angle_alpha 90
_cell_angle_beta 102.14
_cell_angle_gamma 90
_cell_formula_units_Z 8
_cell_length_a 8.083
_cell_length_b 28.724
_cell_length_c 9.012
_cell_volume 2045.579
_citation_journal_id_ASTM JSSCBI
_cod_data_source_file Obbade_JSSCBI_2003_1536.cif
_cod_data_source_block K2O10U2W1
_cod_original_sg_symbol_Hall '-P 2ybc (x-z,y,z)'
_cod_original_formula_sum 'K2 O10 U2 W1'
_cod_database_code 1531958

loop_
_symmetry_equiv_pos_as_xyz
x,y,z
-x+1/2,y+1/2,-z+1/2
-x,-y,-z
x-1/2,-y-1/2,z-1/2

loop_
_atom_site_label
_atom_site_type_symbol
_atom_site_fract_x
_atom_site_fract_y
_atom_site_fract_z
_atom_site_occupancy
_atom_site_U_iso_or_equiv
O1 O-2 0.509 0.165 0.323 1 0.0
O20 O-2 0.952 0.0551 0.359 1 0.0
K4 K+1 0.9854 0.102 0.0121 1 0.0
O19 O-2 0.799 -0.0276 0.373 1 0.0
O5 O-2 0.461 0.1969 0.728 1 0.0
O14 O-2 0.764 0.2347 0.368 1 0.0
O4 O-2 0.165 0.1787 0.968 1 0.0
U2 U+6 0.6702 0.16794 0.2143 1 0.0
O16 O-2 0.68 0.0874 0.188 1 0.0
U1 U+6 0.4724 0.06715 0.9686 1 0.0
O15 O-2 0.505 0.1437 0.013 1 0.0
O11 O-2 0.241 0.1097 0.455 1 0.0
O17 O-2 0.105 0.1812 0.638 1 0.0
U3 U+6 0.0917 0.09874 0.5756 1 0.0
W2 W+6 0.7406 0.03236 0.3109 1 0.0
K3 K+1 0.7301 -0.0137 0.6763 1 0.0
O3 O-2 0.844 0.175 0.115 1 0.0
O12 O-2 0.293 0.1089 0.78 1 0.0
O7 O-2 0.869 0.1528 0.443 1 0.0
K1 K+1 0.589 0.1217 0.6069 1 0.0
O13 O-2 0.61 0.0052 0.135 1 0.0
O9 O-2 0.796 0.2091 0.685 1 0.0
O10 O-2 0.612 0.0451 0.444 1 0.0
O8 O-2 0.946 0.0877 0.693 1 0.0
W1 W+6 0.911 0.21038 0.546 1 0.0
O18 O-2 0.013 0.268 0.567 1 0.0
U4 U+6 0.3213 0.18603 0.8554 1 0.0
O2 O-2 0.301 0.0642 0.072 1 0.0
O6 O-2 0.643 0.066 0.859 1 0.0
K2 K+1 0.9127 0.2524 0.9611 1 0.0
